data_7134748
loop_
_publ_author_name
'Sihag, Naveen'
'Bhartiya, Hemaang'
'Jain, Swati'
'Singh, Jitendra'
'Reddy, S. Rajagopala'
'Yadav, M. Ramu'

_publ_section_title
;
 Pd-catalyzed enantioselective reductive Heck reaction of mono-fluoro,
 <i>gem</i>-difluoro, and trifluoromethyl tethered-alkenes.
;
_journal_issue 61
_journal_name_full 'Chemical communications (Cambridge, England)'
_journal_page_first 11413
_journal_page_last 11416
_journal_paper_doi 10.1039/d5cc01559f
_journal_volume 61
_journal_year 2025
_chemical_absolute_configuration R
_chemical_formula_moiety 'C11 H10 Br F2 N O'
_chemical_formula_sum 'C11 H10 Br F2 N O'
_chemical_formula_weight 290.11
_space_group_crystal_system orthorhombic
_space_group_IT_number 19
_space_group_name_Hall 'P 2ac 2ab'
_space_group_name_H-M_alt 'P 21 21 21'
_atom_sites_solution_hydrogens geom
_audit_creation_date 2024-12-03
_audit_creation_method
;
Olex2 1.5
(compiled 2024.02.16 svn.r378c4104 for OlexSys, GUI svn.r6928)
;
_audit_update_record
;
2024-12-03 deposited with the CCDC.	2025-06-17 downloaded from the CCDC.
;
_cell_angle_alpha 90
_cell_angle_beta 90
_cell_angle_gamma 90
_cell_formula_units_Z 4
_cell_length_a 7.2114(5)
_cell_length_b 8.6463(5)
_cell_length_c 17.6697(11)
_cell_measurement_reflns_used 2105
_cell_measurement_temperature 100
_cell_measurement_theta_max 81.420
_cell_measurement_theta_min 5.006
_cell_volume 1101.74(12)
_computing_molecular_graphics 'Olex2 1.5 (Dolomanov et al., 2009)'
_computing_publication_material 'Olex2 1.5 (Dolomanov et al., 2009)'
_computing_structure_refinement 'SHELXL 2019/3 (Sheldrick, 2015)'
_diffrn_ambient_environment N~2~
_diffrn_ambient_temperature 100
_diffrn_detector 'Hybrid Pixel Array Detector'
_diffrn_detector_type HyPix
_diffrn_measured_fraction_theta_full 0.995
_diffrn_measured_fraction_theta_max 0.961
_diffrn_measurement_details
;
List of Runs (angles in degrees, time in seconds):

  # Type    Start    End  Width  t~exp~   \w     \q     \k     \f   Frames
#--------------------------------------------------------------------------
  1  \w     67.00  92.00   0.50    1.15    --  115.25 -77.00 150.00   50
  2  \w     77.00 102.00   0.50    1.15    --  115.25 -77.00 -30.00   50
  3  \w     50.00  84.00   0.50    1.15    --  115.25 -77.00 -60.00   68
  4  \w     54.00  94.00   0.50    1.15    --  115.25 -77.00-180.00   80
  5  \w     48.00  80.00   0.50    0.50    --   47.17 -99.00 -60.00   64
  6  \w     59.00 109.00   0.50    1.15    --  115.25-125.00  30.00  100
  7  \w     46.00  97.00   0.50    1.15    --  115.25 -99.00 -60.00  102
  8  \w    111.00 171.00   0.50    1.15    --  115.25  44.00 -53.00  120
  9  \w    107.00 170.00   0.50    1.15    --  115.25  87.00 150.00  126
 10  \w     -4.00  23.00   0.50    0.50    --   47.17 -19.00 -90.00   54
 11  \w    -24.00  21.00   0.50    0.50    --   47.17 -19.00  30.00   90
 12  \w    -24.00   1.00   0.50    0.50    --   47.17 -44.00 155.00   50
 13  \w      5.00  47.00   0.50    0.50    --   47.17 -44.00 155.00   84
 14  \w    -68.00 -37.00   0.50    1.15    --  -97.00  61.00  90.00   62
 15  \w    -53.00 -27.00   0.50    1.15    --  -97.00  45.00 150.00   52
 16  \w    -54.00 -29.00   0.50    1.15    --  -97.00  45.00 -30.00   50
 17  \w    -53.00 -28.00   0.50    1.15    --  -97.00  44.00 -53.00   50
;
_diffrn_measurement_device 'four-circle diffractometer'
_diffrn_measurement_device_type CrysAlisPro
_diffrn_measurement_method '\f and \w scans'
_diffrn_orient_matrix_type 'CrysAlisPro convention (1999,Acta A55,543-557)'
_diffrn_orient_matrix_UB_11 0.2011061000
_diffrn_orient_matrix_UB_12 -0.0600037000
_diffrn_orient_matrix_UB_13 -0.0037192000
_diffrn_orient_matrix_UB_21 -0.0240608000
_diffrn_orient_matrix_UB_22 -0.0763866000
_diffrn_orient_matrix_UB_23 0.0781098000
_diffrn_orient_matrix_UB_31 -0.0686152000
_diffrn_orient_matrix_UB_32 -0.1492409000
_diffrn_orient_matrix_UB_33 -0.0384854000
_diffrn_radiation_monochromator mirror
_diffrn_radiation_probe x-ray
_diffrn_radiation_type CuK\a
_diffrn_radiation_wavelength 1.54184
_diffrn_reflns_av_R_equivalents 0.0800
_diffrn_reflns_av_unetI/netI 0.0658
_diffrn_reflns_Laue_measured_fraction_full 0.995
_diffrn_reflns_Laue_measured_fraction_max 0.961
_diffrn_reflns_limit_h_max 9
_diffrn_reflns_limit_h_min -8
_diffrn_reflns_limit_k_max 4
_diffrn_reflns_limit_k_min -10
_diffrn_reflns_limit_l_max 22
_diffrn_reflns_limit_l_min -22
_diffrn_reflns_number 4283
_diffrn_reflns_point_group_measured_fraction_full 0.933
_diffrn_reflns_point_group_measured_fraction_max 0.864
_diffrn_reflns_theta_full 67.684
_diffrn_reflns_theta_max 81.420
_diffrn_reflns_theta_min 5.006
_diffrn_source_type 'Rigaku (Cu) X-ray Source'
_exptl_absorpt_coefficient_mu 5.180
_exptl_absorpt_correction_T_max 0.642
_exptl_absorpt_correction_T_min 0.436
_exptl_absorpt_correction_type multi-scan
_exptl_crystal_colour colourless
_exptl_crystal_colour_lustre clear
_exptl_crystal_colour_modifier light
_exptl_crystal_colour_primary colourless
_exptl_crystal_density_diffrn 1.749
_exptl_crystal_description block
_exptl_crystal_F_000 576
_exptl_crystal_size_max 0.192
_exptl_crystal_size_mid 0.134
_exptl_crystal_size_min 0.094
_refine_diff_density_max 1.366
_refine_diff_density_min -1.443
_refine_diff_density_rms 0.184
_refine_ls_abs_structure_details
;
 Flack x determined using 627 quotients [(I+)-(I-)]/[(I+)+(I-)]
 (Parsons, Flack and Wagner, Acta Cryst. B69 (2013) 249-259).
;
_refine_ls_abs_structure_Flack 0.02(5)
_refine_ls_extinction_method none
_refine_ls_goodness_of_fit_ref 1.171
_refine_ls_hydrogen_treatment constr
_refine_ls_matrix_type full
_refine_ls_number_parameters 129
_refine_ls_number_reflns 2105
_refine_ls_number_restraints 0
_refine_ls_restrained_S_all 1.171
_refine_ls_R_factor_all 0.0680
_refine_ls_R_factor_gt 0.0649
_refine_ls_shift/su_max 0.001
_refine_ls_shift/su_mean 0.000
_refine_ls_structure_factor_coef Fsqd
_refine_ls_weighting_details 'w=1/[\s^2^(Fo^2^)+(0.1286P)^2^] where P=(Fo^2^+2Fc^2^)/3'
_refine_ls_weighting_scheme calc
_refine_ls_wR_factor_gt 0.1857
_refine_ls_wR_factor_ref 0.1874
_reflns_Friedel_coverage 0.532
_reflns_Friedel_fraction_full 0.843
_reflns_Friedel_fraction_max 0.726
_reflns_number_gt 1961
_reflns_number_total 2105
_reflns_threshold_expression 'I > 2\s(I)'
_cod_data_source_file d5cc01559f2.cif
_cod_data_source_block ns-4-br_auto
_cod_depositor_comments 'Adding full bibliography for 7134747--7134749.cif.'
_cod_database_code 7134748
_shelx_shelxl_version_number 2019/3
_chemical_oxdiff_formula CHFBrON
_shelx_space_group_comment
;
The symmetry employed for this shelxl refinement is uniquely defined
by the following loop, which should always be used as a source of
symmetry information in preference to the above space-group names.
They are only intended as comments.
;
_shelx_estimated_absorpt_t_max 0.642
_shelx_estimated_absorpt_t_min 0.436
_olex2_refinement_description
;
1. Fixed Uiso
 At 1.2 times of:
  All C(H) groups
 At 1.5 times of:
  All C(H,H,H) groups
2. Uiso/Uaniso restraints and constraints
Uanis(C11) = Uanis(C9)
Uanis(C2) = Uanis(C7)
Uanis(N1) = Uanis(C5)
3.a Ternary CH refined with riding coordinates:
 C10(H10)
3.b Aromatic/amide H refined with riding coordinates:
 C8(H8), C6(H6), C5(H5)
3.c Idealised Me refined as rotating group:
 C9(H9A,H9B,H9C), C11(H11A,H11B,H11C)
;
_olex2_submission_special_instructions 'No special instructions were received'
_oxdiff_exptl_absorpt_empirical_details
;
Empirical correction (ABSPACK) includes:
- Absorption correction using spherical harmonics
- Frame scaling
;
_oxdiff_exptl_absorpt_empirical_full_max 2.832
_oxdiff_exptl_absorpt_empirical_full_min 0.268

loop_
_space_group_symop_operation_xyz
'x, y, z'
'-x+1/2, -y, z+1/2'
'-x, y+1/2, -z+1/2'
'x+1/2, -y+1/2, -z'

loop_
_atom_site_label
_atom_site_type_symbol
_atom_site_fract_x
_atom_site_fract_y
_atom_site_fract_z
_atom_site_U_iso_or_equiv
_atom_site_adp_type
_atom_site_occupancy
_atom_site_site_symmetry_order
_atom_site_calc_flag
_atom_site_refinement_flags_posn
_atom_site_refinement_flags_adp
_atom_site_refinement_flags_occupancy
_atom_site_disorder_assembly
_atom_site_disorder_group
Br1 Br 0.48610(14) 0.44982(9) 0.70125(4) 0.0266(3) Uani 1 1 d . . . . .
F2 F 0.1803(7) 0.4475(5) 0.3816(3) 0.0231(10) Uani 1 1 d . . . . .
F1 F 0.3387(7) 0.2427(5) 0.4147(3) 0.0224(11) Uani 1 1 d . . . . .
O1 O 0.5086(11) 0.6282(5) 0.2746(3) 0.0227(12) Uani 1 1 d . . . . .
C4 C 0.4869(12) 0.6922(6) 0.4677(4) 0.0133(13) Uani 1 1 d . . . . .
C1 C 0.5007(13) 0.6196(6) 0.3438(4) 0.0146(13) Uani 1 1 d . . . . .
C3 C 0.4955(12) 0.5301(6) 0.4710(4) 0.0142(13) Uani 1 1 d . . . . .
C8 C 0.4955(11) 0.4553(7) 0.5398(4) 0.0159(13) Uani 1 1 d . . . . .
H8 H 0.500969 0.345710 0.543118 0.019 Uiso 1 1 calc R U . . .
C9 C 0.6866(11) 0.3794(7) 0.3739(5) 0.0178(11) Uani 1 1 d . . . . .
H9A H 0.690797 0.352331 0.320061 0.027 Uiso 1 1 calc R U . . .
H9B H 0.689945 0.284743 0.404375 0.027 Uiso 1 1 calc R U . . .
H9C H 0.793753 0.444209 0.386514 0.027 Uiso 1 1 calc R U . . .
C6 C 0.4824(13) 0.7091(7) 0.6011(4) 0.0186(15) Uani 1 1 d . . . . .
H6 H 0.478329 0.767992 0.646440 0.022 Uiso 1 1 calc R U . . .
C7 C 0.4869(11) 0.5484(7) 0.6049(4) 0.0149(10) Uani 1 1 d . . . . .
C5 C 0.4838(12) 0.7833(7) 0.5325(4) 0.0162(9) Uani 1 1 d . . . . .
H5 H 0.482663 0.892993 0.529353 0.019 Uiso 1 1 calc R U . . .
C10 C 0.3401(13) 0.3710(8) 0.3687(4) 0.0188(16) Uani 1 1 d . . . . .
H10 H 0.348971 0.339687 0.314319 0.023 Uiso 1 1 calc R U . . .
N1 N 0.4913(11) 0.7423(6) 0.3922(3) 0.0162(9) Uani 1 1 d . . . . .
C11 C 0.4841(13) 0.9032(7) 0.3694(4) 0.0178(11) Uani 1 1 d . . . . .
H11A H 0.367554 0.949269 0.386862 0.027 Uiso 1 1 calc R U . . .
H11B H 0.491070 0.909975 0.314117 0.027 Uiso 1 1 calc R U . . .
H11C H 0.588831 0.959055 0.391796 0.027 Uiso 1 1 calc R U . . .
C2 C 0.5055(12) 0.4694(7) 0.3909(4) 0.0149(10) Uani 1 1 d . . . . .

loop_
_atom_site_aniso_label
_atom_site_aniso_U_11
_atom_site_aniso_U_22
_atom_site_aniso_U_33
_atom_site_aniso_U_23
_atom_site_aniso_U_13
_atom_site_aniso_U_12
Br1 0.0338(5) 0.0296(5) 0.0166(4) 0.0044(2) -0.0015(4) -0.0054(4)
F2 0.025(2) 0.0145(19) 0.030(2) -0.0075(18) -0.001(2) 0.001(2)
F1 0.032(3) 0.0045(16) 0.031(2) 0.0018(15) 0.000(2) -0.0040(17)
O1 0.039(3) 0.012(2) 0.017(2) 0.0012(15) 0.004(3) -0.008(3)
C4 0.018(4) 0.003(2) 0.019(3) -0.003(2) -0.002(3) 0.002(3)
C1 0.020(3) 0.003(2) 0.021(3) -0.0026(19) 0.000(3) 0.000(3)
C3 0.023(4) 0.003(3) 0.017(3) -0.0017(19) 0.000(3) -0.004(3)
C8 0.025(4) 0.006(2) 0.016(3) 0.0006(19) 0.002(3) -0.005(3)
C9 0.023(3) 0.0028(17) 0.028(3) -0.0047(17) -0.002(2) 0.001(2)
C6 0.029(4) 0.010(3) 0.017(3) -0.005(2) 0.001(4) -0.005(3)
C7 0.023(2) 0.0048(19) 0.017(2) 0.0007(13) 0.002(2) -0.006(2)
C5 0.025(3) 0.0033(16) 0.0201(19) -0.0035(13) 0.000(2) 0.000(2)
C10 0.032(4) 0.007(3) 0.018(3) -0.001(2) 0.001(3) 0.000(3)
N1 0.025(3) 0.0033(16) 0.0201(19) -0.0035(13) 0.000(2) 0.000(2)
C11 0.023(3) 0.0028(17) 0.028(3) -0.0047(17) -0.002(2) 0.001(2)
C2 0.023(2) 0.0048(19) 0.017(2) 0.0007(13) 0.002(2) -0.006(2)

loop_
_atom_type_symbol
_atom_type_description
_atom_type_scat_dispersion_real
_atom_type_scat_dispersion_imag
_atom_type_scat_source
C C 0.0181 0.0091 'International Tables Vol C Tables 4.2.6.8 and 6.1.1.4'
H H 0.0000 0.0000 'International Tables Vol C Tables 4.2.6.8 and 6.1.1.4'
Br Br -0.6763 1.2805 'International Tables Vol C Tables 4.2.6.8 and 6.1.1.4'
F F 0.0727 0.0534 'International Tables Vol C Tables 4.2.6.8 and 6.1.1.4'
N N 0.0311 0.0180 'International Tables Vol C Tables 4.2.6.8 and 6.1.1.4'
O O 0.0492 0.0322 'International Tables Vol C Tables 4.2.6.8 and 6.1.1.4'

loop_
_geom_angle_atom_site_label_1
_geom_angle_atom_site_label_2
_geom_angle_atom_site_label_3
_geom_angle
_geom_angle_site_symmetry_1
_geom_angle_site_symmetry_3
_geom_angle_publ_flag
C5 C4 C3 122.1(6) . . ?
C5 C4 N1 127.5(5) . . ?
N1 C4 C3 110.3(6) . . ?
O1 C1 N1 125.5(5) . . ?
O1 C1 C2 126.0(5) . . ?
N1 C1 C2 108.5(5) . . ?
C4 C3 C2 108.0(6) . . ?
C8 C3 C4 120.4(6) . . ?
C8 C3 C2 131.6(5) . . ?
C3 C8 H8 121.5 . . ?
C3 C8 C7 117.0(5) . . ?
C7 C8 H8 121.5 . . ?
H9A C9 H9B 109.5 . . ?
H9A C9 H9C 109.5 . . ?
H9B C9 H9C 109.5 . . ?
C2 C9 H9A 109.5 . . ?
C2 C9 H9B 109.5 . . ?
C2 C9 H9C 109.5 . . ?
C7 C6 H6 119.7 . . ?
C5 C6 H6 119.7 . . ?
C5 C6 C7 120.7(6) . . ?
C8 C7 Br1 118.4(4) . . ?
C6 C7 Br1 119.4(5) . . ?
C6 C7 C8 122.2(6) . . ?
C4 C5 H5 121.2 . . ?
C6 C5 C4 117.6(6) . . ?
C6 C5 H5 121.2 . . ?
F2 C10 F1 106.8(6) . . ?
F2 C10 H10 110.5 . . ?
F2 C10 C2 110.7(6) . . ?
F1 C10 H10 110.5 . . ?
F1 C10 C2 107.8(6) . . ?
C2 C10 H10 110.5 . . ?
C4 N1 C11 124.1(5) . . ?
C1 N1 C4 111.0(5) . . ?
C1 N1 C11 124.9(6) . . ?
N1 C11 H11A 109.5 . . ?
N1 C11 H11B 109.5 . . ?
N1 C11 H11C 109.5 . . ?
H11A C11 H11B 109.5 . . ?
H11A C11 H11C 109.5 . . ?
H11B C11 H11C 109.5 . . ?
C1 C2 C9 109.7(6) . . ?
C3 C2 C1 102.2(5) . . ?
C3 C2 C9 113.3(7) . . ?
C3 C2 C10 113.5(6) . . ?
C10 C2 C1 108.4(6) . . ?
C10 C2 C9 109.4(5) . . ?

loop_
_geom_bond_atom_site_label_1
_geom_bond_atom_site_label_2
_geom_bond_distance
_geom_bond_site_symmetry_2
_geom_bond_publ_flag
Br1 C7 1.904(6) . ?
F2 C10 1.348(10) . ?
F1 C10 1.375(8) . ?
O1 C1 1.225(9) . ?
C4 C3 1.404(7) . ?
C4 C5 1.390(9) . ?
C4 N1 1.402(9) . ?
C1 N1 1.365(8) . ?
C1 C2 1.543(8) . ?
C3 C8 1.377(9) . ?
C3 C2 1.512(9) . ?
C8 H8 0.9500 . ?
C8 C7 1.406(9) . ?
C9 H9A 0.9800 . ?
C9 H9B 0.9800 . ?
C9 H9C 0.9800 . ?
C9 C2 1.550(11) . ?
C6 H6 0.9500 . ?
C6 C7 1.391(8) . ?
C6 C5 1.372(9) . ?
C5 H5 0.9500 . ?
C10 H10 1.0000 . ?
C10 C2 1.516(11) . ?
N1 C11 1.449(8) . ?
C11 H11A 0.9800 . ?
C11 H11B 0.9800 . ?
C11 H11C 0.9800 . ?

loop_
_geom_torsion_atom_site_label_1
_geom_torsion_atom_site_label_2
_geom_torsion_atom_site_label_3
_geom_torsion_atom_site_label_4
_geom_torsion
_geom_torsion_site_symmetry_1
_geom_torsion_site_symmetry_2
_geom_torsion_site_symmetry_3
_geom_torsion_site_symmetry_4
_geom_torsion_publ_flag
F2 C10 C2 C1 -59.4(8) . . . . ?
F2 C10 C2 C3 53.4(8) . . . . ?
F2 C10 C2 C9 -178.9(7) . . . . ?
F1 C10 C2 C1 -175.9(6) . . . . ?
F1 C10 C2 C3 -63.0(8) . . . . ?
F1 C10 C2 C9 64.6(7) . . . . ?
O1 C1 N1 C4 -179.0(10) . . . . ?
O1 C1 N1 C11 1.7(16) . . . . ?
O1 C1 C2 C3 178.8(10) . . . . ?
O1 C1 C2 C9 58.3(13) . . . . ?
O1 C1 C2 C10 -61.0(13) . . . . ?
C4 C3 C8 C7 -0.1(13) . . . . ?
C4 C3 C2 C1 -0.1(10) . . . . ?
C4 C3 C2 C9 117.8(7) . . . . ?
C4 C3 C2 C10 -116.6(7) . . . . ?
C3 C4 C5 C6 -2.4(14) . . . . ?
C3 C4 N1 C1 0.6(11) . . . . ?
C3 C4 N1 C11 179.8(8) . . . . ?
C3 C8 C7 Br1 179.9(6) . . . . ?
C3 C8 C7 C6 -1.3(12) . . . . ?
C8 C3 C2 C1 -179.5(9) . . . . ?
C8 C3 C2 C9 -61.5(12) . . . . ?
C8 C3 C2 C10 64.0(12) . . . . ?
C7 C6 C5 C4 1.0(14) . . . . ?
C5 C4 C3 C8 2.0(14) . . . . ?
C5 C4 C3 C2 -177.5(8) . . . . ?
C5 C4 N1 C1 177.6(9) . . . . ?
C5 C4 N1 C11 -3.2(15) . . . . ?
C5 C6 C7 Br1 179.7(7) . . . . ?
C5 C6 C7 C8 0.9(14) . . . . ?
N1 C4 C3 C8 179.2(8) . . . . ?
N1 C4 C3 C2 -0.3(11) . . . . ?
N1 C4 C5 C6 -179.1(9) . . . . ?
N1 C1 C2 C3 0.5(9) . . . . ?
N1 C1 C2 C9 -120.0(8) . . . . ?
N1 C1 C2 C10 120.7(8) . . . . ?
C2 C1 N1 C4 -0.7(10) . . . . ?
C2 C1 N1 C11 -179.9(8) . . . . ?
C2 C3 C8 C7 179.2(9) . . . . ?
